data_7201908
loop_
_publ_author_name
'Wang, Yun Jie'
'Li, Hao Hong'
'Chen, Zhi Rong'
'Huang, Chang Cang'
'Huang, Xi He'
'Feng, Miao'
'Lin, Yun'

_publ_section_title
;
 A series of lead(II)/iodine hybrid polymers based on 1-D and 2-D
 metal--organic motifs linked by different organic conjugated ligands
;
_journal_issue 6
_journal_name_full CrystEngComm
_journal_page_first 770
_journal_paper_doi 10.1039/b718905b
_journal_volume 10
_journal_year 2008
_chemical_formula_moiety 'C9 H6 I N O Pb, C3 H7 N O'
_chemical_formula_sum 'C12 H13 I N2 O2 Pb'
_chemical_formula_weight 551.34
_chemical_name_systematic
;
?
;
_space_group_IT_number 14
_symmetry_cell_setting monoclinic
_symmetry_space_group_name_Hall '-P 2ybc'
_symmetry_space_group_name_H-M 'P 1 21/c 1'
_atom_sites_solution_hydrogens geom
_atom_sites_solution_primary direct
_atom_sites_solution_secondary difmap
_audit_creation_method SHELXL-97
_cell_angle_alpha 90.00
_cell_angle_beta 107.850(4)
_cell_angle_gamma 90.00
_cell_formula_units_Z 4
_cell_length_a 16.872(5)
_cell_length_b 7.2993(17)
_cell_length_c 12.074(3)
_cell_measurement_reflns_used 25
_cell_measurement_temperature 293(2)
_cell_measurement_theta_max 18
_cell_measurement_theta_min 12
_cell_volume 1415.4(6)
_computing_cell_refinement 'TEXRAY software'
_computing_data_collection 'TEXRAY software (Molecular Structure Corporation, 1999)'
_computing_data_reduction 'TEXSAN (Molecular Structure Corporation, 1999)'
_computing_molecular_graphics 'ORTEX (P.McArdle, 1995)'
_computing_publication_material 'SHELXL-97/2 (Sheldrick,1997)')'
_computing_structure_refinement 'SHELXL-97 (Sheldrick, 1997)'
_computing_structure_solution 'SHELXS-97 (Sheldrick, 1997)'
_diffrn_ambient_temperature 153.15
_diffrn_detector_area_resol_mean None
_diffrn_measured_fraction_theta_full 0.995
_diffrn_measured_fraction_theta_max 0.995
_diffrn_measurement_device_type 'Rigaku Weissenberg IP'
_diffrn_measurement_method 'scintillation counter'
_diffrn_radiation_monochromator graphite
_diffrn_radiation_source 'rotor target'
_diffrn_radiation_type MoK\a
_diffrn_radiation_wavelength 0.71073
_diffrn_reflns_av_R_equivalents 0.0430
_diffrn_reflns_av_sigmaI/netI 0.0420
_diffrn_reflns_limit_h_max 21
_diffrn_reflns_limit_h_min -21
_diffrn_reflns_limit_k_max 9
_diffrn_reflns_limit_k_min -9
_diffrn_reflns_limit_l_max 15
_diffrn_reflns_limit_l_min -15
_diffrn_reflns_number 10536
_diffrn_reflns_theta_full 27.48
_diffrn_reflns_theta_max 27.48
_diffrn_reflns_theta_min 3.07
_diffrn_standards_decay_% 'not measured'
_diffrn_standards_interval_count 'not measured'
_diffrn_standards_interval_time 'not measured'
_diffrn_standards_number 0
_exptl_absorpt_coefficient_mu 14.096
_exptl_absorpt_correction_T_max 0.250
_exptl_absorpt_correction_T_min 0.14
_exptl_absorpt_correction_type multi-scan
_exptl_absorpt_process_details 'TEXRAY software (Molecular Structure Corporation, 1999)'
_exptl_crystal_colour Red
_exptl_crystal_density_diffrn 2.587
_exptl_crystal_density_method 'not measured'
_exptl_crystal_description Block
_exptl_crystal_F_000 1000.0
_exptl_crystal_size_max 0.20
_exptl_crystal_size_mid 0.16
_exptl_crystal_size_min 0.12
_refine_diff_density_max 2.335
_refine_diff_density_min -2.525
_refine_diff_density_rms 0.221
_refine_ls_extinction_coef 0.0010(2)
_refine_ls_extinction_expression Fc^*^=kFc[1+0.001xFc^2^\l^3^/sin(2\q)]^-1/4^
_refine_ls_extinction_method SHELXL
_refine_ls_goodness_of_fit_ref 1.025
_refine_ls_hydrogen_treatment constr
_refine_ls_matrix_type full
_refine_ls_number_parameters 163
_refine_ls_number_reflns 3253
_refine_ls_number_restraints 0
_refine_ls_restrained_S_all 1.025
_refine_ls_R_factor_all 0.0377
_refine_ls_R_factor_gt 0.0331
_refine_ls_shift/su_max 0.001
_refine_ls_shift/su_mean 0.000
_refine_ls_structure_factor_coef Fsqd
_refine_ls_weighting_details 'calc w=1/[\s^2^(Fo^2^)+(0.0369P)^2^+0.0000P] where P=(Fo^2^+2Fc^2^)/3'
_refine_ls_weighting_scheme calc
_refine_ls_wR_factor_gt 0.0735
_refine_ls_wR_factor_ref 0.0760
_reflns_number_gt 2863
_reflns_number_total 3253
_reflns_threshold_expression >2sigma(I)
_cod_data_source_file b718905b.txt
_cod_data_source_block 1
_cod_depositor_comments
;
The following automatic conversions were performed:
'_symmetry_cell_setting' value 'Monoclinic' changed to 'monoclinic'
according to '/home/saulius/struct/CIF-dictionaries/cif_core.dic'
dictionary named 'cif_core.dic' version 2.4.1 from
2010-06-29.

'_exptl_absorpt_correction_type' value 'Multi-Scan' changed
to 'multi-scan' according to
'/home/saulius/struct/CIF-dictionaries/cif_core.dic' dictionary named
'cif_core.dic' version 2.4.1 from 2010-06-29.

Automatic conversion script
Id: cif_fix_enum 1527 2010-12-29 10:47:43Z saulius 

The following automatic conversions were performed:

'_diffrn_ambient_temperature' value '-120.00' was changed to '153.15'
- it was converted from degrees Celsius(C) to Kelvins(K).

Automatic conversion script
Id: cif_fix_values 1646 2011-03-28 12:23:43Z adriana 
;
_cod_original_sg_symbol_Hall -P2ybc
_cod_original_sg_symbol_H-M P21/c
_cod_database_code 7201908

loop_
_symmetry_equiv_pos_as_xyz
'x, y, z'
'-x, y+1/2, -z+1/2'
'-x, -y, -z'
'x, -y-1/2, z-1/2'

loop_
_atom_site_label
_atom_site_type_symbol
_atom_site_fract_x
_atom_site_fract_y
_atom_site_fract_z
_atom_site_U_iso_or_equiv
_atom_site_adp_type
_atom_site_occupancy
_atom_site_symmetry_multiplicity
_atom_site_calc_flag
_atom_site_refinement_flags
_atom_site_disorder_assembly
_atom_site_disorder_group
Pb1 Pb 0.008897(13) 0.70046(3) 0.613069(18) 0.02558(9) Uani 1 1 d . . .
I1 I -0.09276(2) 1.07724(5) 0.58435(3) 0.03137(11) Uani 1 1 d . . .
O1 O -0.0787(2) 0.5859(5) 0.4424(3) 0.0281(9) Uani 1 1 d . . .
N1 N -0.1217(3) 0.5871(6) 0.6418(4) 0.0234(10) Uani 1 1 d . . .
N2 N -0.4173(4) 0.8660(9) 0.4382(6) 0.0509(16) Uani 1 1 d . . .
O2 O -0.5382(4) 0.7179(11) 0.4088(8) 0.107(3) Uani 1 1 d . . .
C1 C -0.1408(4) 0.5810(8) 0.7395(5) 0.0327(14) Uani 1 1 d . . .
H1 H -0.1014 0.6198 0.8078 0.039 Uiso 1 1 calc R . .
C2 C -0.2183(4) 0.5181(10) 0.7447(6) 0.0414(16) Uani 1 1 d . . .
H2 H -0.2294 0.5127 0.8154 0.050 Uiso 1 1 calc R . .
C3 C -0.2767(4) 0.4653(9) 0.6451(6) 0.0364(15) Uani 1 1 d . . .
H3 H -0.3282 0.4233 0.6475 0.044 Uiso 1 1 calc R . .
C4 C -0.2596(4) 0.4740(8) 0.5381(5) 0.0302(13) Uani 1 1 d . . .
C5 C -0.3173(4) 0.4253(9) 0.4303(6) 0.0380(15) Uani 1 1 d . . .
H5 H -0.3706 0.3870 0.4269 0.046 Uiso 1 1 calc R . .
C6 C -0.2953(4) 0.4343(9) 0.3322(6) 0.0389(16) Uani 1 1 d . . .
H6 H -0.3341 0.4030 0.2616 0.047 Uiso 1 1 calc R . .
C7 C -0.2152(4) 0.4899(8) 0.3337(5) 0.0330(14) Uani 1 1 d . . .
H7 H -0.2016 0.4932 0.2647 0.040 Uiso 1 1 calc R . .
C8 C -0.1564(3) 0.5395(7) 0.4367(5) 0.0264(12) Uani 1 1 d . . .
C9 C -0.1794(3) 0.5354(7) 0.5414(5) 0.0254(12) Uani 1 1 d . . .
C10 C -0.4705(6) 0.7677(14) 0.4698(9) 0.072(3) Uani 1 1 d . . .
H10 H -0.4551 0.7317 0.5474 0.086 Uiso 1 1 calc R . .
C11 C -0.3363(5) 0.9185(12) 0.5133(9) 0.076(3) Uani 1 1 d . . .
H11A H -0.3079 0.9887 0.4698 0.114 Uiso 1 1 calc R . .
H11B H -0.3045 0.8106 0.5437 0.114 Uiso 1 1 calc R . .
H11C H -0.3425 0.9911 0.5764 0.114 Uiso 1 1 calc R . .
C12 C -0.4367(7) 0.921(2) 0.3164(9) 0.111(5) Uani 1 1 d . . .
H12A H -0.3911 0.9899 0.3060 0.167 Uiso 1 1 calc R . .
H12B H -0.4862 0.9946 0.2949 0.167 Uiso 1 1 calc R . .
H12C H -0.4457 0.8133 0.2681 0.167 Uiso 1 1 calc R . .

loop_
_atom_site_aniso_label
_atom_site_aniso_U_11
_atom_site_aniso_U_22
_atom_site_aniso_U_33
_atom_site_aniso_U_23
_atom_site_aniso_U_13
_atom_site_aniso_U_12
Pb1 0.02948(13) 0.01923(12) 0.02726(15) -0.00102(8) 0.00757(10) -0.00095(8)
I1 0.0372(2) 0.0233(2) 0.0354(2) 0.00263(16) 0.01378(17) 0.00501(16)
O1 0.033(2) 0.025(2) 0.027(2) -0.0003(17) 0.0093(17) 0.0012(17)
N1 0.028(2) 0.020(2) 0.024(3) -0.0036(19) 0.010(2) 0.0013(19)
N2 0.043(3) 0.049(4) 0.055(4) 0.001(3) 0.008(3) -0.007(3)
O2 0.048(4) 0.129(7) 0.139(8) 0.003(5) 0.023(4) -0.034(4)
C1 0.034(3) 0.031(3) 0.031(3) 0.003(3) 0.007(3) 0.003(3)
C2 0.046(4) 0.046(4) 0.040(4) 0.001(3) 0.023(3) -0.001(3)
C3 0.033(3) 0.033(3) 0.046(4) 0.002(3) 0.016(3) -0.005(3)
C4 0.032(3) 0.021(3) 0.038(4) 0.000(3) 0.010(3) 0.001(2)
C5 0.031(3) 0.032(3) 0.046(4) -0.006(3) 0.005(3) -0.007(3)
C6 0.036(3) 0.043(4) 0.034(4) -0.013(3) 0.004(3) -0.005(3)
C7 0.039(3) 0.031(3) 0.029(3) -0.002(3) 0.010(3) 0.002(3)
C8 0.029(3) 0.017(3) 0.031(3) 0.002(2) 0.004(2) 0.005(2)
C9 0.030(3) 0.015(3) 0.029(3) -0.005(2) 0.006(2) 0.004(2)
C10 0.065(6) 0.075(6) 0.080(7) 0.002(5) 0.030(5) -0.002(5)
C11 0.058(5) 0.052(5) 0.101(7) -0.002(5) -0.002(5) -0.011(4)
C12 0.107(9) 0.158(13) 0.067(7) 0.020(8) 0.023(6) -0.028(9)

loop_
_atom_type_symbol
_atom_type_description
_atom_type_scat_dispersion_real
_atom_type_scat_dispersion_imag
_atom_type_scat_source
C C 0.0033 0.0016 'International Tables Vol C Tables 4.2.6.8 and 6.1.1.4'
H H 0.0000 0.0000 'International Tables Vol C Tables 4.2.6.8 and 6.1.1.4'
N N 0.0061 0.0033 'International Tables Vol C Tables 4.2.6.8 and 6.1.1.4'
O O 0.0106 0.0060 'International Tables Vol C Tables 4.2.6.8 and 6.1.1.4'
I I -0.4742 1.8119 'International Tables Vol C Tables 4.2.6.8 and 6.1.1.4'
Pb Pb -3.3944 10.1111 'International Tables Vol C Tables 4.2.6.8 and 6.1.1.4'

loop_
_geom_angle_atom_site_label_1
_geom_angle_atom_site_label_2
_geom_angle_atom_site_label_3
_geom_angle
_geom_angle_site_symmetry_1
_geom_angle_site_symmetry_3
_geom_angle_publ_flag
O1 Pb1 N1 69.40(14) . . ?
O1 Pb1 O1 72.04(14) . 3_566 ?
N1 Pb1 O1 105.16(13) . 3_566 ?
O1 Pb1 I1 92.27(10) . . ?
N1 Pb1 I1 80.33(10) . . ?
O1 Pb1 I1 159.58(9) 3_566 . ?
C8 O1 Pb1 119.3(4) . . ?
C8 O1 Pb1 107.4(3) . 3_566 ?
Pb1 O1 Pb1 107.96(14) . 3_566 ?
C1 N1 C9 119.1(5) . . ?
C1 N1 Pb1 127.6(4) . . ?
C9 N1 Pb1 113.2(4) . . ?
C10 N2 C11 124.8(8) . . ?
C10 N2 C12 119.1(8) . . ?
C11 N2 C12 116.0(8) . . ?
N1 C1 C2 122.5(6) . . ?
N1 C1 H1 118.7 . . ?
C2 C1 H1 118.7 . . ?
C3 C2 C1 119.1(6) . . ?
C3 C2 H2 120.4 . . ?
C1 C2 H2 120.4 . . ?
C2 C3 C4 120.3(6) . . ?
C2 C3 H3 119.9 . . ?
C4 C3 H3 119.9 . . ?
C3 C4 C5 123.9(6) . . ?
C3 C4 C9 116.8(5) . . ?
C5 C4 C9 119.2(6) . . ?
C6 C5 C4 120.1(6) . . ?
C6 C5 H5 120.0 . . ?
C4 C5 H5 120.0 . . ?
C5 C6 C7 121.7(6) . . ?
C5 C6 H6 119.2 . . ?
C7 C6 H6 119.2 . . ?
C8 C7 C6 120.7(6) . . ?
C8 C7 H7 119.7 . . ?
C6 C7 H7 119.7 . . ?
O1 C8 C7 122.4(6) . . ?
O1 C8 C9 119.2(5) . . ?
C7 C8 C9 118.4(5) . . ?
N1 C9 C4 122.2(5) . . ?
N1 C9 C8 118.0(5) . . ?
C4 C9 C8 119.9(5) . . ?
O2 C10 N2 126.7(10) . . ?
O2 C10 H10 116.7 . . ?
N2 C10 H10 116.7 . . ?
N2 C11 H11A 109.5 . . ?
N2 C11 H11B 109.5 . . ?
H11A C11 H11B 109.5 . . ?
N2 C11 H11C 109.5 . . ?
H11A C11 H11C 109.5 . . ?
H11B C11 H11C 109.5 . . ?
N2 C12 H12A 109.5 . . ?
N2 C12 H12B 109.5 . . ?
H12A C12 H12B 109.5 . . ?
N2 C12 H12C 109.5 . . ?
H12A C12 H12C 109.5 . . ?
H12B C12 H12C 109.5 . . ?

loop_
_geom_bond_atom_site_label_1
_geom_bond_atom_site_label_2
_geom_bond_distance
_geom_bond_site_symmetry_2
_geom_bond_publ_flag
Pb1 O1 2.294(4) . ?
Pb1 N1 2.475(5) . ?
Pb1 O1 2.586(4) 3_566 ?
Pb1 I1 3.2033(7) . ?
O1 C8 1.336(7) . ?
O1 Pb1 2.586(4) 3_566 ?
N1 C1 1.316(8) . ?
N1 C9 1.355(7) . ?
N2 C10 1.294(11) . ?
N2 C11 1.441(9) . ?
N2 C12 1.461(12) . ?
O2 C10 1.210(10) . ?
C1 C2 1.406(9) . ?
C1 H1 0.9300 . ?
C2 C3 1.355(9) . ?
C2 H2 0.9300 . ?
C3 C4 1.408(9) . ?
C3 H3 0.9300 . ?
C4 C5 1.411(8) . ?
C4 C9 1.415(8) . ?
C5 C6 1.347(10) . ?
C5 H5 0.9300 . ?
C6 C7 1.406(9) . ?
C6 H6 0.9300 . ?
C7 C8 1.380(8) . ?
C7 H7 0.9300 . ?
C8 C9 1.432(8) . ?
C10 H10 0.9300 . ?
C11 H11A 0.9600 . ?
C11 H11B 0.9600 . ?
C11 H11C 0.9600 . ?
C12 H12A 0.9600 . ?
C12 H12B 0.9600 . ?
C12 H12C 0.9600 . ?
